data_9011595
loop_
_publ_author_name
'Garces, J. M.'
'Rocke, S. C.'
'Crowder, C. E.'
'Hasha, D. L.'

_publ_section_title
;Hypothetical structures of magadiite and sodium octosilicate and structural
 relationships between the layered alkali metal silicates and the mordenite-
 and pentasil-group zeolites Note: hypothetical model structure Note: setting
 changed from left- to right-handed
;
_journal_name_full 'Clays and Clay Minerals'
_journal_page_first 409
_journal_page_last 418
_journal_paper_doi 10.1346/CCMN.1988.0360505
_journal_volume 36
_journal_year 1988
_chemical_formula_sum 'H2 O13 Si6'
_chemical_name_mineral Magadiite
_space_group_IT_number 12
_symmetry_space_group_name_Hall '-C 2y'
_symmetry_space_group_name_H-M 'C 1 2/m 1'
_cell_angle_alpha 90
_cell_angle_beta 101
_cell_angle_gamma 90
_cell_length_a 27.5
_cell_length_b 7.52
_cell_length_c 9.20
_cell_formula_units_Z 4
_cell_volume 1867.605
_database_code_amcsd 0012231
_exptl_crystal_density_diffrn 1.339
_cod_original_formula_sum 'Si6 O13'
_cod_database_code 9011595

loop_
_space_group_symop_operation_xyz
x,y,z
1/2+x,1/2+y,z
x,-y,z
1/2+x,1/2-y,z
-x,y,-z
1/2-x,1/2+y,-z
-x,-y,-z
1/2-x,1/2-y,-z

loop_
_atom_site_label
_atom_site_fract_x
_atom_site_fract_y
_atom_site_fract_z
Si1 0.21126 0.29551 0.84561
Si2 0.20801 0.28739 0.35290
Si3 0.12449 0.00000 0.73781
Si4 0.12371 0.00000 0.37788
O1 0.16201 0.16926 0.80020
O2 0.15677 0.17826 0.35159
O3 0.25739 0.30479 0.75460
O4 0.11734 0.00000 0.55363
O5 0.20147 0.50000 0.32162
O6 0.19115 0.50000 0.85903
O7 0.25000 0.25000 0.00000
O8 0.25000 0.25000 0.50000
O9 0.06741 0.00000 0.77744
O10 0.06851 0.00000 0.27024

loop_
_cod_related_entry_id
_cod_related_entry_database
_cod_related_entry_code
1 AMCSD 0012231
